data_7710058
loop_
_publ_author_name
'Viau, Lydie'
'Knorr, Michael'
'Knauer, Lena'
'Brieger, Lukas'
'Strohman, Carsten'

_publ_section_title
;
 2,2&#x2019;-Ethylenebis(1,3-dithiane) as polydentate m2-, m4- and
 m5-assembling ligand for the construction of sulphur-rich Cu(I), Hg(II)
 and heterometallic Cu(I)/Hg(II) coordination polymers featuring uncommon
 network architectures
;
_journal_name_full 'Dalton Transactions'
_journal_paper_doi 10.1039/D2DT00800A
_journal_year 2022
_chemical_absolute_configuration ad
_chemical_formula_moiety 'C10 H20 Br2 Hg S4'
_chemical_formula_sum 'C10 H20 Br2 Hg S4'
_chemical_formula_weight 628.91
_space_group_crystal_system orthorhombic
_space_group_IT_number 18
_space_group_name_Hall 'P 2 2ab'
_space_group_name_H-M_alt 'P 21 21 2'
_atom_sites_solution_hydrogens geom
_atom_sites_solution_primary dual
_audit_creation_date 2022-03-30
_audit_creation_method
;
Olex2 1.5-alpha
(compiled 2022.03.08 svn.r54f81f84 for OlexSys, GUI svn.r6487)
;
_audit_update_record
;
2022-03-30 deposited with the CCDC.	2022-04-18 downloaded from the CCDC.
;
_cell_angle_alpha 90
_cell_angle_beta 90
_cell_angle_gamma 90
_cell_formula_units_Z 2
_cell_length_a 8.2203(3)
_cell_length_b 22.7657(9)
_cell_length_c 4.4494(2)
_cell_measurement_reflns_used 9984
_cell_measurement_temperature 100.0
_cell_measurement_theta_max 30.46
_cell_measurement_theta_min 2.63
_cell_volume 832.66(6)
_computing_cell_refinement 'SAINT V8.38A (Bruker, 2018)'
_computing_data_collection 'APEX4 v2021.10-0 (Bruker, 2021)'
_computing_data_reduction 'SAINT V8.38A (Bruker, 2018)'
_computing_molecular_graphics 'Olex2 1.5-alpha (Dolomanov et al., 2009)'
_computing_publication_material 'Olex2 1.5-alpha (Dolomanov et al., 2009)'
_computing_structure_refinement 'XL  (Sheldrick, 2008)'
_computing_structure_solution 'SHELXT 2014/5 (Sheldrick, 2014)'
_diffrn_ambient_temperature 100.00
_diffrn_detector 'Bruker D8 VENTURE area detector'
_diffrn_detector_area_resol_mean 10.4167
_diffrn_detector_type 'CPAD PHOTON II area detector'
_diffrn_measured_fraction_theta_full 0.998
_diffrn_measured_fraction_theta_max 0.998
_diffrn_measurement_device 'four-circle diffractometer'
_diffrn_measurement_device_type 'Bruker D8 VENTURE area detector'
_diffrn_measurement_method '\w and \f scans'
_diffrn_radiation_monochromator 'HELIOS mirror optics'
_diffrn_radiation_probe x-ray
_diffrn_radiation_type MoK\a
_diffrn_radiation_wavelength 0.71073
_diffrn_reflns_av_R_equivalents 0.0500
_diffrn_reflns_av_unetI/netI 0.0247
_diffrn_reflns_Laue_measured_fraction_full 0.998
_diffrn_reflns_Laue_measured_fraction_max 0.998
_diffrn_reflns_limit_h_max 10
_diffrn_reflns_limit_h_min -10
_diffrn_reflns_limit_k_max 30
_diffrn_reflns_limit_k_min -30
_diffrn_reflns_limit_l_max 5
_diffrn_reflns_limit_l_min -5
_diffrn_reflns_number 18946
_diffrn_reflns_point_group_measured_fraction_full 0.999
_diffrn_reflns_point_group_measured_fraction_max 0.999
_diffrn_reflns_theta_full 25.242
_diffrn_reflns_theta_max 27.981
_diffrn_reflns_theta_min 3.057
_diffrn_source 'microfocus sealed X-ray tube'
_diffrn_source_current 1.0
_diffrn_source_power 0.05
_diffrn_source_type 'Incoatec I\ms'
_diffrn_source_voltage 50.0
_diffrn_standards_number 0
_exptl_absorpt_coefficient_mu 14.521
_exptl_absorpt_correction_T_max 0.5644
_exptl_absorpt_correction_T_min 0.3910
_exptl_absorpt_correction_type multi-scan
_exptl_absorpt_process_details
;
SADABS-2016/2 (Bruker,2016/2) was used for absorption correction.
wR2(int) was 0.0857 before and 0.0545 after correction.
The Ratio of minimum to maximum transmission is 0.6928.
The \l/2 correction factor is Not present.
;
_exptl_crystal_colour colourless
_exptl_crystal_colour_primary colourless
_exptl_crystal_density_diffrn 2.508
_exptl_crystal_description needle
_exptl_crystal_F_000 588
_exptl_crystal_size_max 0.332
_exptl_crystal_size_mid 0.044
_exptl_crystal_size_min 0.037
_refine_diff_density_max 0.763
_refine_diff_density_min -0.923
_refine_diff_density_rms 0.126
_refine_ls_abs_structure_details
;
 Refined as an inversion twin.
;
_refine_ls_abs_structure_Flack 0.498(8)
_refine_ls_extinction_method none
_refine_ls_goodness_of_fit_ref 1.139
_refine_ls_hydrogen_treatment constr
_refine_ls_matrix_type full
_refine_ls_number_parameters 85
_refine_ls_number_reflns 2004
_refine_ls_number_restraints 0
_refine_ls_restrained_S_all 1.139
_refine_ls_R_factor_all 0.0213
_refine_ls_R_factor_gt 0.0192
_refine_ls_shift/su_max 0.000
_refine_ls_shift/su_mean 0.000
_refine_ls_structure_factor_coef Fsqd
_refine_ls_weighting_details 'w=1/[\s^2^(Fo^2^)+(0.0058P)^2^+0.9928P] where P=(Fo^2^+2Fc^2^)/3'
_refine_ls_weighting_scheme calc
_refine_ls_wR_factor_gt 0.0326
_refine_ls_wR_factor_ref 0.0334
_reflns_Friedel_coverage 0.656
_reflns_Friedel_fraction_full 1.000
_reflns_Friedel_fraction_max 1.000
_reflns_number_gt 1923
_reflns_number_total 2004
_reflns_threshold_expression 'I > 2\s(I)'
_cod_data_source_file d2dt00800a2.cif
_cod_data_source_block b2065
_cod_database_code 7710058
_shelx_shelxl_version_number 2018/3
_shelx_space_group_comment
;
The symmetry employed for this shelxl refinement is uniquely defined
by the following loop, which should always be used as a source of
symmetry information in preference to the above space-group names.
They are only intended as comments.
;
_olex2_refinement_description
;
1. Twinned data refinement
 Scales: 0.502(8)
 0.498(8)
2. Fixed Uiso
 At 1.2 times of:
  All C(H) groups, All C(H,H) groups
 At 1.5 times of:
  All C(H,H,H) groups
3. Others
 Fixed Sof: Hg1A(0.4875) Hg1B(0.0125)
4.a Ternary CH refined with riding coordinates:
 C1(H1)
4.b Secondary CH2 refined with riding coordinates:
 C2(H2A,H2B), C3(H3A,H3B), C4(H4A,H4B)
4.c Idealised Me refined as rotating group:
 C5(H5A,H5B,H5C)
;
_olex2_submission_special_instructions 'No special instructions were received'

loop_
_space_group_symop_operation_xyz
'x, y, z'
'-x, -y, z'
'-x+1/2, y+1/2, -z'
'x+1/2, -y+1/2, -z'

loop_
_atom_site_label
_atom_site_type_symbol
_atom_site_fract_x
_atom_site_fract_y
_atom_site_fract_z
_atom_site_U_iso_or_equiv
_atom_site_adp_type
_atom_site_occupancy
_atom_site_site_symmetry_order
_atom_site_calc_flag
_atom_site_refinement_flags_posn
_atom_site_refinement_flags_adp
_atom_site_refinement_flags_occupancy
_atom_site_disorder_assembly
_atom_site_disorder_group
Hg1A Hg 0.500000 0.500000 0.43405(6) 0.01470(7) Uani 0.975 2 d S T P A 1
Hg1B Hg 0.500000 0.500000 0.045(3) 0.043(3) Uani 0.025 2 d S T P A 2
Br1 Br 0.73615(6) 0.54520(2) 0.74312(12) 0.01669(11) Uani 1 1 d . . . . .
S1 S 0.64694(16) 0.41634(6) 0.1352(3) 0.0145(3) Uani 1 1 d . . . . .
S2 S 0.71764(17) 0.28829(6) 0.1728(3) 0.0186(3) Uani 1 1 d . . . . .
C1 C 0.5887(7) 0.3469(2) 0.3105(14) 0.0150(13) Uani 1 1 d . . . . .
H1 H 0.600958 0.350145 0.533515 0.018 Uiso 1 1 calc R U . . .
C2 C 0.8521(6) 0.4230(2) 0.2822(13) 0.0162(11) Uani 1 1 d . . . . .
H2A H 0.899347 0.460611 0.211967 0.019 Uiso 1 1 calc R U . . .
H2B H 0.847038 0.424410 0.504374 0.019 Uiso 1 1 calc R U . . .
C3 C 0.9640(6) 0.3728(2) 0.1878(12) 0.0187(12) Uani 1 1 d . . . . .
H3A H 0.966878 0.370994 -0.034443 0.022 Uiso 1 1 calc R U . . .
H3B H 1.075612 0.381568 0.258353 0.022 Uiso 1 1 calc R U . . .
C4 C 0.9136(6) 0.3132(2) 0.3081(14) 0.0214(13) Uani 1 1 d . . . . .
H4A H 0.910328 0.315090 0.530297 0.026 Uiso 1 1 calc R U . . .
H4B H 0.997176 0.283987 0.251073 0.026 Uiso 1 1 calc R U . . .
C5 C 0.4132(7) 0.3326(2) 0.2347(16) 0.0195(13) Uani 1 1 d . . . . .
H5A H 0.342358 0.363811 0.311628 0.029 Uiso 1 1 calc R U . . .
H5B H 0.383034 0.295134 0.327231 0.029 Uiso 1 1 calc R U . . .
H5C H 0.400927 0.329792 0.016061 0.029 Uiso 1 1 calc R U . . .

loop_
_atom_site_aniso_label
_atom_site_aniso_U_11
_atom_site_aniso_U_22
_atom_site_aniso_U_33
_atom_site_aniso_U_23
_atom_site_aniso_U_13
_atom_site_aniso_U_12
Hg1A 0.01212(12) 0.01375(12) 0.01822(12) 0.000 0.000 0.00011(19)
Hg1B 0.041(7) 0.036(7) 0.051(8) 0.000 0.000 0.022(11)
Br1 0.0156(3) 0.0169(2) 0.0176(2) -0.0009(2) -0.0012(2) -0.0025(2)
S1 0.0123(6) 0.0143(6) 0.0168(7) 0.0005(5) -0.0005(5) -0.0004(5)
S2 0.0159(7) 0.0149(6) 0.0251(7) -0.0028(5) -0.0009(6) 0.0018(5)
C1 0.017(3) 0.011(3) 0.016(3) 0.002(2) 0.003(2) 0.001(2)
C2 0.014(2) 0.015(2) 0.020(3) -0.003(2) -0.005(2) -0.002(2)
C3 0.014(3) 0.021(3) 0.022(3) 0.000(2) 0.000(2) 0.003(2)
C4 0.017(3) 0.021(3) 0.027(3) -0.001(2) -0.003(2) 0.006(2)
C5 0.016(3) 0.016(3) 0.026(3) 0.000(3) 0.000(3) -0.001(2)

loop_
_atom_type_symbol
_atom_type_description
_atom_type_scat_dispersion_real
_atom_type_scat_dispersion_imag
_atom_type_scat_source
C C 0.0033 0.0016 'International Tables Vol C Tables 4.2.6.8 and 6.1.1.4'
H H 0.0000 0.0000 'International Tables Vol C Tables 4.2.6.8 and 6.1.1.4'
Br Br -0.2901 2.4595 'International Tables Vol C Tables 4.2.6.8 and 6.1.1.4'
Hg Hg -2.3894 9.2266 'International Tables Vol C Tables 4.2.6.8 and 6.1.1.4'
S S 0.1246 0.1234 'International Tables Vol C Tables 4.2.6.8 and 6.1.1.4'

loop_
_exptl_crystal_face_index_h
_exptl_crystal_face_index_k
_exptl_crystal_face_index_l
_exptl_crystal_face_perp_dist
-1.00 -1.00 -1.00 0.1460
-1.00 0.00 0.00 0.1660
-1.00 -1.00 1.00 0.1460
0.00 1.00 -1.00 0.0190
0.00 -1.00 1.00 0.0160
-1.00 1.00 -1.00 0.1470
1.00 -1.00 1.00 0.0920
0.00 -1.00 -1.00 0.0220
0.00 1.00 1.00 0.0150
0.00 1.00 0.00 0.0180
0.00 -1.00 0.00 0.0170

loop_
_geom_angle_atom_site_label_1
_geom_angle_atom_site_label_2
_geom_angle_atom_site_label_3
_geom_angle
_geom_angle_site_symmetry_1
_geom_angle_site_symmetry_3
_geom_angle_publ_flag
Br1 Hg1A Br1 115.91(3) 2_665 . ?
Br1 Hg1A S1 109.04(3) . 2_665 ?
Br1 Hg1A S1 109.04(3) 2_665 . ?
Br1 Hg1A S1 102.28(3) . . ?
Br1 Hg1A S1 102.28(3) 2_665 2_665 ?
S1 Hg1A S1 118.95(6) . 2_665 ?
Br1 Hg1B Br1 117.1(6) 2_664 1_554 ?
S1 Hg1B Br1 91.50(15) 2_665 2_664 ?
S1 Hg1B Br1 91.50(15) . 1_554 ?
S1 Hg1B Br1 99.02(16) 2_665 1_554 ?
S1 Hg1B Br1 99.02(16) . 2_664 ?
S1 Hg1B S1 159.8(8) . 2_665 ?
C1 S1 Hg1A 106.98(18) . . ?
C1 S1 Hg1B 131.0(2) . . ?
C2 S1 Hg1A 100.63(17) . . ?
C2 S1 Hg1B 118.9(2) . . ?
C2 S1 C1 99.3(3) . . ?
C1 S2 C4 100.2(3) . . ?
S1 C1 H1 109.4 . . ?
S2 C1 S1 109.9(3) . . ?
S2 C1 H1 109.4 . . ?
C5 C1 S1 109.8(4) . . ?
C5 C1 S2 108.9(4) . . ?
C5 C1 H1 109.4 . . ?
S1 C2 H2A 108.9 . . ?
S1 C2 H2B 108.9 . . ?
H2A C2 H2B 107.7 . . ?
C3 C2 S1 113.4(3) . . ?
C3 C2 H2A 108.9 . . ?
C3 C2 H2B 108.9 . . ?
C2 C3 H3A 108.7 . . ?
C2 C3 H3B 108.7 . . ?
H3A C3 H3B 107.6 . . ?
C4 C3 C2 114.1(4) . . ?
C4 C3 H3A 108.7 . . ?
C4 C3 H3B 108.7 . . ?
S2 C4 H4A 108.8 . . ?
S2 C4 H4B 108.8 . . ?
C3 C4 S2 114.0(4) . . ?
C3 C4 H4A 108.8 . . ?
C3 C4 H4B 108.8 . . ?
H4A C4 H4B 107.7 . . ?
C1 C5 H5A 109.5 . . ?
C1 C5 H5B 109.5 . . ?
C1 C5 H5C 109.5 . . ?
H5A C5 H5B 109.5 . . ?
H5A C5 H5C 109.5 . . ?
H5B C5 H5C 109.5 . . ?

loop_
_geom_bond_atom_site_label_1
_geom_bond_atom_site_label_2
_geom_bond_distance
_geom_bond_site_symmetry_2
_geom_bond_publ_flag
Hg1A Br1 2.5919(5) 2_665 ?
Hg1A Br1 2.5920(5) . ?
Hg1A S1 2.6182(13) . ?
Hg1A S1 2.6182(13) 2_665 ?
Hg1B Br1 2.575(8) 1_554 ?
Hg1B Br1 2.575(8) 2_664 ?
Hg1B S1 2.291(3) . ?
Hg1B S1 2.291(3) 2_665 ?
S1 C1 1.828(6) . ?
S1 C2 1.815(5) . ?
S2 C1 1.810(5) . ?
S2 C4 1.811(6) . ?
C1 H1 1.0000 . ?
C1 C5 1.517(7) . ?
C2 H2A 0.9900 . ?
C2 H2B 0.9900 . ?
C2 C3 1.526(6) . ?
C3 H3A 0.9900 . ?
C3 H3B 0.9900 . ?
C3 C4 1.516(7) . ?
C4 H4A 0.9900 . ?
C4 H4B 0.9900 . ?
C5 H5A 0.9800 . ?
C5 H5B 0.9800 . ?
C5 H5C 0.9800 . ?

loop_
_geom_torsion_atom_site_label_1
_geom_torsion_atom_site_label_2
_geom_torsion_atom_site_label_3
_geom_torsion_atom_site_label_4
_geom_torsion
_geom_torsion_site_symmetry_1
_geom_torsion_site_symmetry_2
_geom_torsion_site_symmetry_3
_geom_torsion_site_symmetry_4
_geom_torsion_publ_flag
Hg1A S1 C1 S2 -167.7(2) . . . . ?
Hg1A S1 C1 C5 72.6(4) . . . . ?
Hg1A S1 C2 C3 170.5(4) . . . . ?
Hg1B S1 C1 S2 154.2(5) . . . . ?
Hg1B S1 C1 C5 34.4(7) . . . . ?
Hg1B S1 C2 C3 -150.6(5) . . . . ?
S1 C2 C3 C4 -64.2(6) . . . . ?
C1 S1 C2 C3 61.1(4) . . . . ?
C1 S2 C4 C3 -59.8(4) . . . . ?
C2 S1 C1 S2 -63.4(3) . . . . ?
C2 S1 C1 C5 176.8(4) . . . . ?
C2 C3 C4 S2 63.2(6) . . . . ?
C4 S2 C1 S1 62.8(3) . . . . ?
C4 S2 C1 C5 -176.9(5) . . . . ?

loop_
_twin_individual_id
_twin_individual_mass_fraction_refined
1 0.502(8)
2 0.498(8)
